data_1523213
loop_
_publ_author_name
'Barker, M.G.'
'Fairhall, G.A.'

_publ_section_title
;
 The preparation and crystal structure of the ternary oxides Na4 Co O3 and
 Na10 Co4 O9
;
_journal_name_full 'Journal of Chemical Research (Synopsis)'
_journal_page_first 371
_journal_page_last 371
_journal_volume 1979
_journal_year 1979
_chemical_formula_sum 'Co Na4 O3'
_chemical_name_systematic 'Na4 (Co O3)'
_space_group_IT_number 9
_symmetry_space_group_name_Hall 'C -2yc'
_symmetry_space_group_name_H-M 'C 1 c 1'
_cell_angle_alpha 90
_cell_angle_beta 113.96
_cell_angle_gamma 90
_cell_formula_units_Z 4
_cell_length_a 10.993
_cell_length_b 5.749
_cell_length_c 8.13
_cell_volume 469.531
_citation_journal_id_ASTM JRPSDC
_cod_data_source_file Barker_JRPSDC_1979_1197.cif
_cod_data_source_block Co1Na4O3
_cod_original_cell_volume 469.5309
_cod_original_formula_sum 'Co1 Na4 O3'
_cod_database_code 1523213

loop_
_symmetry_equiv_pos_as_xyz
x,y,z
x,-y,z+1/2
x+1/2,y+1/2,z
x+1/2,-y+1/2,z+1/2

loop_
_atom_site_label
_atom_site_type_symbol
_atom_site_fract_x
_atom_site_fract_y
_atom_site_fract_z
_atom_site_occupancy
_atom_site_U_iso_or_equiv
Na3 Na+1 0.147 0.157 0.491 1 0.0
O1 O-2 0.332 0.003 0.13 1 0.0
Na1 Na+1 0.783 0.154 0.658 1 0.0
Co1 Co+2 0.5117 0.151 0.2918 1 0.0
O3 O-2 0.468 0.447 0.346 1 0.0
Na4 Na+1 0.923 0.821 0.571 1 0.0
O2 O-2 0.663 0.016 0.359 1 0.0
Na2 Na+1 0.347 0.788 0.4 1 0.0
